data_4064981
loop_
_publ_author_name
'Li, Ling'
'Song, Li-Cheng'
'Wang, Miao-Miao'
'Li, Qian-Li'
'Song, Hai-Bin'

_publ_section_title
;
 Synthetic and Structural Characterization of Linear and Macrocyclic
 Ni/Fe/E (E = S, Se) Cluster Complexes
;
_journal_issue 18
_journal_name_full Organometallics
_journal_page_first 4899
_journal_paper_doi 10.1021/om2004767
_journal_volume 30
_journal_year 2011
_chemical_formula_sum 'C56 H34 Fe4 Ni O12 P2 S4 Se2'
_chemical_formula_weight 1529.04
_chemical_name_systematic
; 
 ? 
;
_space_group_IT_number 19
_symmetry_cell_setting orthorhombic
_symmetry_space_group_name_Hall 'P 2ac 2ab'
_symmetry_space_group_name_H-M 'P 21 21 21'
_atom_sites_solution_hydrogens geom
_atom_sites_solution_primary direct
_atom_sites_solution_secondary difmap
_audit_creation_method SHELXL-97
_cell_angle_alpha 90.00
_cell_angle_beta 90.00
_cell_angle_gamma 90.00
_cell_formula_units_Z 4
_cell_length_a 14.858(3)
_cell_length_b 15.381(3)
_cell_length_c 26.679(5)
_cell_measurement_reflns_used 15251
_cell_measurement_temperature 113(2)
_cell_measurement_theta_max 27.890
_cell_measurement_theta_min 1.906
_cell_volume 6097(2)
_computing_cell_refinement crystalclear
_computing_data_collection 'crystalclear(Rigaku/MSC Inc., 2005)'
_computing_data_reduction crystalclear
_computing_molecular_graphics 'Bruker SHELXTL'
_computing_publication_material 'Bruker SHELXTL'
_computing_structure_refinement 'SHELXL-97 (Sheldrick, 1997)'
_computing_structure_solution 'SHELXS-97 (Sheldrick, 1990)'
_diffrn_ambient_temperature 113(2)
_diffrn_measured_fraction_theta_full 0.999
_diffrn_measured_fraction_theta_max 0.999
_diffrn_measurement_device_type 'Bruker P4'
_diffrn_measurement_method '\w scans'
_diffrn_radiation_monochromator graphite
_diffrn_radiation_source 'fine-focus sealed tube'
_diffrn_radiation_type MoK\a
_diffrn_radiation_wavelength 0.71073
_diffrn_reflns_av_R_equivalents 0.0627
_diffrn_reflns_av_sigmaI/netI 0.0635
_diffrn_reflns_limit_h_max 14
_diffrn_reflns_limit_h_min -17
_diffrn_reflns_limit_k_max 14
_diffrn_reflns_limit_k_min -18
_diffrn_reflns_limit_l_max 31
_diffrn_reflns_limit_l_min -31
_diffrn_reflns_number 40574
_diffrn_reflns_theta_full 25.02
_diffrn_reflns_theta_max 25.02
_diffrn_reflns_theta_min 1.91
_exptl_absorpt_coefficient_mu 2.674
_exptl_absorpt_correction_T_max 0.7759
_exptl_absorpt_correction_T_min 0.6447
_exptl_absorpt_correction_type multi-scan
_exptl_absorpt_process_details crystalclear
_exptl_crystal_density_diffrn 1.666
_exptl_crystal_density_method 'not measured'
_exptl_crystal_F_000 3040
_exptl_crystal_size_max 0.18
_exptl_crystal_size_mid 0.16
_exptl_crystal_size_min 0.10
_refine_diff_density_max 0.419
_refine_diff_density_min -0.471
_refine_diff_density_rms 0.085
_refine_ls_abs_structure_details 'Flack H D (1983), Acta Cryst. A39, 876-881'
_refine_ls_abs_structure_Flack 0.008(8)
_refine_ls_extinction_coef 0.00157(8)
_refine_ls_extinction_expression Fc^*^=kFc[1+0.001xFc^2^\l^3^/sin(2\q)]^-1/4^
_refine_ls_extinction_method SHELXL
_refine_ls_goodness_of_fit_ref 1.053
_refine_ls_hydrogen_treatment constr
_refine_ls_matrix_type full
_refine_ls_number_parameters 731
_refine_ls_number_reflns 10768
_refine_ls_number_restraints 0
_refine_ls_restrained_S_all 1.053
_refine_ls_R_factor_all 0.0476
_refine_ls_R_factor_gt 0.0403
_refine_ls_shift/su_max 0.003
_refine_ls_shift/su_mean 0.000
_refine_ls_structure_factor_coef Fsqd
_refine_ls_weighting_details 'calc w=1/[\s^2^(Fo^2^)+(0.0363P)^2^+0.1716P] where P=(Fo^2^+2Fc^2^)/3'
_refine_ls_weighting_scheme calc
_refine_ls_wR_factor_gt 0.0823
_refine_ls_wR_factor_ref 0.0861
_reflns_number_gt 9754
_reflns_number_total 10768
_reflns_threshold_expression >2sigma(I)
_cod_data_source_file om2004767_si_001.cif
_cod_data_source_block 5
_cod_depositor_comments
;
The following automatic conversions were performed:

'_symmetry_cell_setting' value 'Orthorhombic' changed to
'orthorhombic' according to
/home/saulius/struct/CIF-dictionaries/cif_core.dic dictionary named
'cif_core.dic' version 2.4.1 from
2010-06-29.

'_exptl_absorpt_correction_type' value 'MULTI-SCAN'
changed to 'multi-scan' according to
/home/saulius/struct/CIF-dictionaries/cif_core.dic dictionary named
'cif_core.dic' version 2.4.1 from
2010-06-29.

'_refine_ls_hydrogen_treatment' value 'CONSTR' changed
to 'constr' according to
/home/saulius/struct/CIF-dictionaries/cif_core.dic dictionary named
'cif_core.dic' version 2.4.1 from 2010-06-29.

Automatic conversion script
Id: cif_fix_values 1715 2011-07-08 13:25:40Z adriana 
;
_cod_original_sg_symbol_H-M P2(1)2(1)2(1)
_cod_database_code 4064981

loop_
_symmetry_equiv_pos_as_xyz
'x, y, z'
'-x+1/2, -y, z+1/2'
'-x, y+1/2, -z+1/2'
'x+1/2, -y+1/2, -z'

loop_
_atom_site_label
_atom_site_type_symbol
_atom_site_fract_x
_atom_site_fract_y
_atom_site_fract_z
_atom_site_U_iso_or_equiv
_atom_site_adp_type
_atom_site_occupancy
_atom_site_symmetry_multiplicity
_atom_site_calc_flag
_atom_site_refinement_flags
Se1 Se 0.45554(3) 0.53989(3) 1.027521(19) 0.02671(12) Uani 1 1 d .
Se2 Se 0.93049(4) 0.41615(3) 0.88843(2) 0.03120(13) Uani 1 1 d .
Ni1 Ni 0.58408(4) 0.39002(4) 0.85717(2) 0.02330(15) Uani 1 1 d .
Fe1 Fe 0.49276(5) 0.65588(4) 0.97365(3) 0.03277(19) Uani 1 1 d .
Fe2 Fe 0.61377(5) 0.55478(5) 1.01811(3) 0.0349(2) Uani 1 1 d .
Fe3 Fe 0.89631(5) 0.48642(4) 0.81190(3) 0.02752(18) Uani 1 1 d .
Fe4 Fe 0.93054(5) 0.31814(4) 0.82041(3) 0.02949(18) Uani 1 1 d .
S1 S 0.51514(9) 0.54235(8) 0.91839(5) 0.0314(3) Uani 1 1 d .
S2 S 0.64323(9) 0.40055(8) 0.93444(5) 0.0301(3) Uani 1 1 d .
S3 S 0.67908(8) 0.49376(8) 0.83149(5) 0.0264(3) Uani 1 1 d .
S4 S 0.77700(9) 0.32868(8) 0.83315(5) 0.0300(3) Uani 1 1 d .
P1 P 0.51221(9) 0.27021(8) 0.87467(5) 0.0255(3) Uani 1 1 d .
P2 P 0.50553(9) 0.39726(8) 0.78875(5) 0.0255(3) Uani 1 1 d .
O1 O 0.4813(4) 0.7860(3) 1.05393(18) 0.0666(14) Uani 1 1 d .
O2 O 0.3193(3) 0.7177(3) 0.93377(19) 0.0592(13) Uani 1 1 d .
O3 O 0.6194(5) 0.7573(4) 0.9141(3) 0.130(3) Uani 1 1 d .
O4 O 0.7780(4) 0.6158(4) 0.9703(2) 0.100(2) Uani 1 1 d .
O5 O 0.6798(4) 0.4008(4) 1.07322(19) 0.0870(19) Uani 1 1 d .
O6 O 0.6393(3) 0.6790(3) 1.10199(17) 0.0565(12) Uani 1 1 d .
O7 O 0.8441(3) 0.6591(3) 0.8489(2) 0.0654(14) Uani 1 1 d .
O8 O 0.8488(3) 0.4874(2) 0.70533(16) 0.0429(10) Uani 1 1 d .
O9 O 1.0808(3) 0.5464(3) 0.78890(17) 0.0598(12) Uani 1 1 d .
O10 O 1.1244(3) 0.3349(3) 0.80237(17) 0.0567(12) Uani 1 1 d .
O11 O 0.8870(3) 0.2686(3) 0.71747(17) 0.0567(12) Uani 1 1 d .
O12 O 0.9527(3) 0.1479(3) 0.86984(18) 0.0610(13) Uani 1 1 d .
C1 C 0.4876(4) 0.7341(4) 1.0233(3) 0.0461(16) Uani 1 1 d .
C2 C 0.3867(4) 0.6907(3) 0.9481(2) 0.0387(14) Uani 1 1 d .
C3 C 0.5707(5) 0.7170(4) 0.9379(3) 0.066(2) Uani 1 1 d .
C4 C 0.7134(4) 0.5927(5) 0.9890(3) 0.0574(19) Uani 1 1 d .
C5 C 0.6553(4) 0.4601(5) 1.0513(2) 0.0527(17) Uani 1 1 d .
C6 C 0.6279(4) 0.6306(4) 1.0697(2) 0.0443(15) Uani 1 1 d .
C7 C 0.8631(4) 0.5921(4) 0.8337(2) 0.0405(14) Uani 1 1 d .
C8 C 0.8676(4) 0.4859(3) 0.7469(2) 0.0327(13) Uani 1 1 d .
C9 C 1.0108(4) 0.5213(3) 0.7990(2) 0.0385(14) Uani 1 1 d .
C10 C 1.0475(4) 0.3296(3) 0.8095(2) 0.0401(14) Uani 1 1 d .
C11 C 0.9061(4) 0.2887(3) 0.7572(2) 0.0371(13) Uani 1 1 d .
C12 C 0.9426(4) 0.2140(4) 0.8502(2) 0.0410(14) Uani 1 1 d .
C13 C 0.5973(3) 0.1854(3) 0.87053(18) 0.0258(11) Uani 1 1 d .
C14 C 0.6377(4) 0.1519(3) 0.9136(2) 0.0345(13) Uani 1 1 d .
H14 H 0.6169 0.1681 0.9459 0.041 Uiso 1 1 calc R
C15 C 0.7090(4) 0.0943(3) 0.9081(2) 0.0420(15) Uani 1 1 d .
H15 H 0.7368 0.0705 0.9370 0.050 Uiso 1 1 calc R
C16 C 0.7399(4) 0.0710(3) 0.8613(2) 0.0394(14) Uani 1 1 d .
H16 H 0.7896 0.0326 0.8583 0.047 Uiso 1 1 calc R
C17 C 0.6986(4) 0.1037(3) 0.8182(2) 0.0342(13) Uani 1 1 d .
H17 H 0.7192 0.0869 0.7859 0.041 Uiso 1 1 calc R
C18 C 0.6275(3) 0.1607(3) 0.82314(19) 0.0283(12) Uani 1 1 d .
H18 H 0.5989 0.1832 0.7941 0.034 Uiso 1 1 calc R
C19 C 0.4520(4) 0.2516(3) 0.93249(19) 0.0281(12) Uani 1 1 d .
C20 C 0.4285(3) 0.3221(3) 0.9623(2) 0.0326(12) Uani 1 1 d .
H20 H 0.4457 0.3793 0.9528 0.039 Uiso 1 1 calc R
C21 C 0.3793(4) 0.3087(3) 1.0063(2) 0.0354(13) Uani 1 1 d .
H21 H 0.3646 0.3566 1.0273 0.042 Uiso 1 1 calc R
C22 C 0.3522(4) 0.2260(4) 1.0194(2) 0.0385(14) Uani 1 1 d .
H22 H 0.3170 0.2175 1.0487 0.046 Uiso 1 1 calc R
C23 C 0.3757(4) 0.1559(3) 0.9903(2) 0.0394(14) Uani 1 1 d .
H23 H 0.3570 0.0990 0.9995 0.047 Uiso 1 1 calc R
C24 C 0.4264(4) 0.1680(3) 0.9477(2) 0.0365(13) Uani 1 1 d .
H24 H 0.4443 0.1191 0.9284 0.044 Uiso 1 1 calc R
C25 C 0.4339(3) 0.2444(3) 0.82398(19) 0.0274(11) Uani 1 1 d .
C26 C 0.3783(4) 0.1713(3) 0.8230(2) 0.0385(14) Uani 1 1 d .
H26 H 0.3756 0.1335 0.8511 0.046 Uiso 1 1 calc R
C27 C 0.3273(4) 0.1541(4) 0.7808(2) 0.0422(15) Uani 1 1 d .
H27 H 0.2895 0.1043 0.7802 0.051 Uiso 1 1 calc R
C28 C 0.3302(4) 0.2086(3) 0.7392(2) 0.0408(15) Uani 1 1 d .
H28 H 0.2961 0.1950 0.7101 0.049 Uiso 1 1 calc R
C29 C 0.3827(4) 0.2819(3) 0.7403(2) 0.0355(13) Uani 1 1 d .
H29 H 0.3837 0.3201 0.7124 0.043 Uiso 1 1 calc R
C30 C 0.4349(3) 0.3004(3) 0.7829(2) 0.0296(12) Uani 1 1 d .
C31 C 0.4278(3) 0.4865(3) 0.79857(18) 0.0283(11) Uani 1 1 d .
C32 C 0.3401(4) 0.4722(4) 0.8152(2) 0.0393(14) Uani 1 1 d .
H32 H 0.3176 0.4147 0.8183 0.047 Uiso 1 1 calc R
C33 C 0.2858(4) 0.5428(4) 0.8272(2) 0.0492(16) Uani 1 1 d .
H33 H 0.2256 0.5333 0.8380 0.059 Uiso 1 1 calc R
C34 C 0.3184(5) 0.6263(5) 0.8236(2) 0.0539(19) Uani 1 1 d .
H34 H 0.2806 0.6740 0.8319 0.065 Uiso 1 1 calc R
C35 C 0.4058(5) 0.6414(4) 0.8079(2) 0.0460(16) Uani 1 1 d .
H35 H 0.4284 0.6991 0.8061 0.055 Uiso 1 1 calc R
C36 C 0.4603(4) 0.5718(3) 0.7947(2) 0.0361(13) Uani 1 1 d .
H36 H 0.5198 0.5819 0.7830 0.043 Uiso 1 1 calc R
C37 C 0.5525(4) 0.4120(3) 0.72669(18) 0.0280(12) Uani 1 1 d .
C38 C 0.6360(4) 0.3774(3) 0.7152(2) 0.0365(13) Uani 1 1 d .
H38 H 0.6712 0.3511 0.7408 0.044 Uiso 1 1 calc R
C39 C 0.6688(4) 0.3811(4) 0.6664(2) 0.0455(16) Uani 1 1 d .
H39 H 0.7268 0.3586 0.6589 0.055 Uiso 1 1 calc R
C40 C 0.6163(5) 0.4179(4) 0.6284(2) 0.0476(16) Uani 1 1 d .
H40 H 0.6376 0.4191 0.5948 0.057 Uiso 1 1 calc R
C41 C 0.5338(5) 0.4522(3) 0.6401(2) 0.0450(15) Uani 1 1 d .
H41 H 0.4984 0.4775 0.6143 0.054 Uiso 1 1 calc R
C42 C 0.5008(4) 0.4507(3) 0.6885(2) 0.0383(13) Uani 1 1 d .
H42 H 0.4438 0.4755 0.6960 0.046 Uiso 1 1 calc R
C43 C 0.4119(4) 0.5840(3) 1.0910(2) 0.0298(12) Uani 1 1 d .
C44 C 0.3314(4) 0.6263(3) 1.0922(2) 0.0362(13) Uani 1 1 d .
H44 H 0.3004 0.6390 1.0620 0.043 Uiso 1 1 calc R
C45 C 0.2945(4) 0.6511(3) 1.1383(2) 0.0355(13) Uani 1 1 d .
H45 H 0.2383 0.6805 1.1391 0.043 Uiso 1 1 calc R
C46 C 0.3388(4) 0.6332(3) 1.1821(2) 0.0347(13) Uani 1 1 d .
H46 H 0.3133 0.6498 1.2133 0.042 Uiso 1 1 calc R
C47 C 0.4214(4) 0.5906(3) 1.1805(2) 0.0344(12) Uani 1 1 d .
H47 H 0.4532 0.5796 1.2107 0.041 Uiso 1 1 calc R
C48 C 0.4569(4) 0.5646(3) 1.13569(19) 0.0307(12) Uani 1 1 d .
H48 H 0.5120 0.5334 1.1349 0.037 Uiso 1 1 calc R
C49 C 0.5924(3) 0.4920(3) 0.95437(19) 0.0296(12) Uani 1 1 d .
C50 C 0.7752(3) 0.4381(3) 0.82553(18) 0.0272(11) Uani 1 1 d .
C51 C 1.0508(4) 0.4416(4) 0.9112(2) 0.0392(14) Uani 1 1 d .
C52 C 1.0757(4) 0.5263(4) 0.9202(2) 0.0454(15) Uani 1 1 d .
H52 H 1.0358 0.5727 0.9126 0.054 Uiso 1 1 calc R
C53 C 1.1611(5) 0.5432(5) 0.9410(3) 0.0615(19) Uani 1 1 d .
H53 H 1.1788 0.6016 0.9473 0.074 Uiso 1 1 calc R
C54 C 1.2195(5) 0.4761(6) 0.9525(3) 0.072(2) Uani 1 1 d .
H54 H 1.2771 0.4875 0.9664 0.086 Uiso 1 1 calc R
C55 C 1.1921(5) 0.3935(6) 0.9432(3) 0.069(2) Uani 1 1 d .
H55 H 1.2323 0.3471 0.9506 0.083 Uiso 1 1 calc R
C56 C 1.1079(4) 0.3733(4) 0.9234(3) 0.0550(17) Uani 1 1 d .
H56 H 1.0901 0.3146 0.9183 0.066 Uiso 1 1 calc R

loop_
_atom_site_aniso_label
_atom_site_aniso_U_11
_atom_site_aniso_U_22
_atom_site_aniso_U_33
_atom_site_aniso_U_23
_atom_site_aniso_U_13
_atom_site_aniso_U_12
Se1 0.0226(3) 0.0332(3) 0.0243(3) -0.0018(2) -0.0016(2) -0.0006(2)
Se2 0.0248(3) 0.0403(3) 0.0285(3) 0.0012(2) -0.0019(2) -0.0012(2)
Ni1 0.0191(3) 0.0289(3) 0.0219(3) 0.0020(2) -0.0020(3) 0.0003(3)
Fe1 0.0311(5) 0.0346(4) 0.0326(5) 0.0003(3) 0.0036(4) -0.0041(3)
Fe2 0.0209(4) 0.0555(5) 0.0282(4) -0.0078(3) -0.0028(3) -0.0015(4)
Fe3 0.0193(4) 0.0313(4) 0.0320(4) 0.0034(3) -0.0011(3) -0.0022(3)
Fe4 0.0235(4) 0.0328(4) 0.0322(4) 0.0042(3) 0.0002(4) 0.0033(3)
S1 0.0267(8) 0.0437(7) 0.0239(7) -0.0007(6) -0.0016(6) 0.0039(6)
S2 0.0236(7) 0.0418(7) 0.0250(7) 0.0006(5) -0.0036(6) 0.0046(6)
S3 0.0190(7) 0.0303(6) 0.0299(7) 0.0029(5) 0.0003(5) 0.0007(5)
S4 0.0230(7) 0.0294(6) 0.0376(8) 0.0023(5) 0.0011(6) -0.0022(5)
P1 0.0217(7) 0.0310(7) 0.0239(7) 0.0039(5) -0.0027(6) -0.0021(5)
P2 0.0219(7) 0.0299(6) 0.0247(7) 0.0025(5) -0.0019(6) 0.0018(6)
O1 0.089(4) 0.051(3) 0.060(3) -0.020(2) -0.002(3) -0.006(3)
O2 0.063(3) 0.056(3) 0.058(3) 0.001(2) -0.013(3) 0.020(3)
O3 0.123(6) 0.095(4) 0.171(7) 0.026(4) 0.089(6) -0.039(4)
O4 0.047(3) 0.168(6) 0.085(4) -0.039(4) 0.025(3) -0.051(4)
O5 0.097(5) 0.115(4) 0.049(3) 0.016(3) -0.008(3) 0.059(4)
O6 0.044(3) 0.081(3) 0.045(3) -0.027(2) -0.007(2) -0.009(2)
O7 0.065(3) 0.039(2) 0.093(4) -0.017(2) -0.020(3) 0.008(2)
O8 0.033(2) 0.061(2) 0.034(3) 0.0073(19) 0.0016(19) 0.0026(19)
O9 0.029(3) 0.084(3) 0.067(3) 0.010(3) 0.002(2) -0.024(2)
O10 0.032(3) 0.084(3) 0.054(3) 0.014(2) 0.012(2) 0.011(2)
O11 0.063(3) 0.064(3) 0.043(3) -0.008(2) -0.008(3) -0.005(2)
O12 0.065(3) 0.044(2) 0.074(3) 0.020(2) -0.002(3) 0.011(2)
C1 0.043(4) 0.037(3) 0.058(4) 0.005(3) 0.001(3) -0.002(3)
C2 0.048(4) 0.034(3) 0.034(3) 0.003(2) 0.004(3) 0.009(3)
C3 0.069(6) 0.056(4) 0.074(5) -0.002(3) 0.030(5) -0.010(4)
C4 0.028(4) 0.098(5) 0.046(4) -0.027(4) 0.003(3) -0.016(4)
C5 0.041(4) 0.086(5) 0.031(4) -0.015(3) -0.003(3) 0.021(4)
C6 0.018(3) 0.069(4) 0.047(4) -0.003(3) -0.003(3) -0.009(3)
C7 0.028(3) 0.041(3) 0.052(4) 0.006(3) -0.012(3) -0.001(3)
C8 0.021(3) 0.037(3) 0.040(4) 0.009(2) 0.004(3) 0.002(2)
C9 0.030(3) 0.051(3) 0.034(3) 0.008(3) -0.006(3) -0.002(3)
C10 0.041(4) 0.044(3) 0.035(3) 0.007(2) 0.008(3) 0.003(3)
C11 0.030(3) 0.042(3) 0.039(4) -0.001(3) -0.003(3) 0.003(3)
C12 0.029(3) 0.044(3) 0.049(4) 0.002(3) 0.002(3) 0.007(3)
C13 0.026(3) 0.020(2) 0.031(3) -0.0010(19) -0.006(2) 0.000(2)
C14 0.029(3) 0.041(3) 0.034(3) -0.002(2) -0.006(3) 0.006(3)
C15 0.038(4) 0.042(3) 0.046(4) 0.002(3) -0.015(3) 0.007(3)
C16 0.027(3) 0.038(3) 0.053(4) -0.003(3) -0.008(3) 0.007(2)
C17 0.037(3) 0.034(3) 0.032(3) -0.008(2) 0.000(3) -0.004(2)
C18 0.027(3) 0.029(3) 0.029(3) -0.001(2) -0.008(2) 0.004(2)
C19 0.024(3) 0.030(3) 0.030(3) 0.004(2) 0.000(2) -0.002(2)
C20 0.024(3) 0.036(3) 0.037(3) 0.007(2) 0.003(3) 0.004(2)
C21 0.027(3) 0.043(3) 0.037(3) 0.002(2) 0.007(3) 0.006(2)
C22 0.029(3) 0.057(3) 0.030(3) 0.008(3) 0.006(3) -0.002(3)
C23 0.043(4) 0.041(3) 0.034(3) 0.013(2) 0.004(3) -0.010(3)
C24 0.037(3) 0.044(3) 0.029(3) 0.002(2) -0.006(3) -0.006(3)
C25 0.017(3) 0.036(3) 0.030(3) 0.001(2) -0.009(2) -0.002(2)
C26 0.039(4) 0.038(3) 0.039(3) 0.008(2) -0.005(3) -0.007(3)
C27 0.036(4) 0.039(3) 0.052(4) 0.001(3) -0.020(3) -0.010(3)
C28 0.035(4) 0.044(3) 0.043(4) 0.001(3) -0.015(3) -0.003(3)
C29 0.031(3) 0.042(3) 0.033(3) 0.003(2) -0.014(3) -0.003(3)
C30 0.023(3) 0.032(3) 0.034(3) 0.004(2) -0.008(2) 0.000(2)
C31 0.020(3) 0.046(3) 0.019(3) 0.004(2) -0.004(2) 0.005(2)
C32 0.026(3) 0.062(4) 0.030(3) 0.009(3) 0.006(3) 0.009(3)
C33 0.032(3) 0.083(5) 0.033(4) 0.003(3) 0.004(3) 0.019(3)
C34 0.054(5) 0.074(5) 0.034(4) -0.017(3) -0.013(3) 0.039(4)
C35 0.063(5) 0.048(3) 0.027(3) -0.004(2) -0.006(3) 0.025(3)
C36 0.036(3) 0.040(3) 0.032(3) 0.003(2) -0.004(3) 0.007(3)
C37 0.033(3) 0.025(2) 0.026(3) -0.0025(19) -0.002(2) -0.005(2)
C38 0.033(3) 0.042(3) 0.035(3) -0.004(2) 0.004(3) -0.003(3)
C39 0.036(4) 0.051(3) 0.050(4) -0.015(3) 0.014(3) -0.008(3)
C40 0.067(5) 0.045(3) 0.031(3) -0.004(3) 0.011(3) -0.017(3)
C41 0.069(5) 0.038(3) 0.027(3) 0.004(2) -0.005(3) 0.001(3)
C42 0.038(3) 0.042(3) 0.035(3) 0.002(2) 0.001(3) 0.005(3)
C43 0.024(3) 0.033(3) 0.032(3) -0.003(2) 0.001(2) -0.004(2)
C44 0.033(3) 0.042(3) 0.034(3) 0.004(2) -0.002(3) 0.009(3)
C45 0.026(3) 0.040(3) 0.040(4) -0.003(2) 0.002(3) 0.012(2)
C46 0.035(3) 0.041(3) 0.028(3) -0.008(2) 0.007(3) 0.003(3)
C47 0.032(3) 0.043(3) 0.029(3) -0.007(2) -0.004(3) 0.003(3)
C48 0.029(3) 0.033(3) 0.031(3) -0.003(2) 0.002(2) 0.001(2)
C49 0.018(3) 0.043(3) 0.028(3) 0.009(2) -0.002(2) -0.006(2)
C50 0.024(3) 0.040(3) 0.017(3) 0.002(2) -0.007(2) 0.000(2)
C51 0.028(3) 0.063(4) 0.026(3) 0.001(2) -0.003(2) 0.003(3)
C52 0.036(4) 0.059(4) 0.041(4) -0.011(3) -0.004(3) -0.007(3)
C53 0.051(5) 0.080(5) 0.053(5) -0.011(4) -0.002(4) -0.024(4)
C54 0.034(4) 0.140(7) 0.041(4) 0.004(4) -0.020(3) -0.018(5)
C55 0.039(4) 0.107(6) 0.062(5) 0.014(4) -0.028(4) -0.002(4)
C56 0.033(4) 0.074(4) 0.057(4) 0.015(3) -0.013(3) -0.001(3)

loop_
_atom_type_symbol
_atom_type_description
_atom_type_scat_dispersion_real
_atom_type_scat_dispersion_imag
_atom_type_scat_source
C C 0.0033 0.0016 'International Tables Vol C Tables 4.2.6.8 and 6.1.1.4'
H H 0.0000 0.0000 'International Tables Vol C Tables 4.2.6.8 and 6.1.1.4'
O O 0.0106 0.0060 'International Tables Vol C Tables 4.2.6.8 and 6.1.1.4'
P P 0.1023 0.0942 'International Tables Vol C Tables 4.2.6.8 and 6.1.1.4'
S S 0.1246 0.1234 'International Tables Vol C Tables 4.2.6.8 and 6.1.1.4'
Fe Fe 0.3463 0.8444 'International Tables Vol C Tables 4.2.6.8 and 6.1.1.4'
Ni Ni 0.3393 1.1124 'International Tables Vol C Tables 4.2.6.8 and 6.1.1.4'
Se Se -0.0929 2.2259 'International Tables Vol C Tables 4.2.6.8 and 6.1.1.4'

loop_
_geom_angle_atom_site_label_1
_geom_angle_atom_site_label_2
_geom_angle_atom_site_label_3
_geom_angle
C43 Se1 Fe1 110.30(14)
C43 Se1 Fe2 112.96(16)
Fe1 Se1 Fe2 68.30(3)
C51 Se2 Fe4 111.82(17)
C51 Se2 Fe3 112.22(17)
Fe4 Se2 Fe3 68.16(3)
P2 Ni1 P1 87.71(5)
P2 Ni1 S3 92.58(5)
P1 Ni1 S3 167.72(6)
P2 Ni1 S2 168.16(6)
P1 Ni1 S2 93.21(5)
S3 Ni1 S2 89.01(5)
C3 Fe1 C1 94.0(3)
C3 Fe1 C2 102.1(3)
C1 Fe1 C2 92.5(3)
C3 Fe1 S1 87.9(2)
C1 Fe1 S1 170.5(2)
C2 Fe1 S1 96.27(18)
C3 Fe1 Se1 152.1(3)
C1 Fe1 Se1 92.72(19)
C2 Fe1 Se1 104.56(18)
S1 Fe1 Se1 81.41(4)
C3 Fe1 Fe2 96.2(3)
C1 Fe1 Fe2 95.3(2)
C2 Fe1 Fe2 159.50(18)
S1 Fe1 Fe2 75.22(4)
Se1 Fe1 Fe2 56.18(3)
C4 Fe2 C5 101.1(3)
C4 Fe2 C6 91.4(3)
C5 Fe2 C6 96.1(3)
C4 Fe2 C49 85.3(2)
C5 Fe2 C49 94.7(2)
C6 Fe2 C49 169.1(2)
C4 Fe2 Se1 154.9(2)
C5 Fe2 Se1 102.0(2)
C6 Fe2 Se1 95.51(18)
C49 Fe2 Se1 83.42(15)
C4 Fe2 Fe1 100.2(2)
C5 Fe2 Fe1 156.8(2)
C6 Fe2 Fe1 92.37(19)
C49 Fe2 Fe1 78.09(15)
Se1 Fe2 Fe1 55.51(3)
C8 Fe3 C7 104.6(3)
C8 Fe3 C9 92.3(2)
C7 Fe3 C9 93.0(3)
C8 Fe3 C50 87.7(2)
C7 Fe3 C50 91.8(2)
C9 Fe3 C50 175.1(2)
C8 Fe3 Se2 152.57(16)
C7 Fe3 Se2 101.18(19)
C9 Fe3 Se2 95.62(17)
C50 Fe3 Se2 82.24(14)
C8 Fe3 Fe4 97.19(16)
C7 Fe3 Fe4 155.6(2)
C9 Fe3 Fe4 97.18(17)
C50 Fe3 Fe4 77.97(14)
Se2 Fe3 Fe4 55.81(3)
C10 Fe4 C11 94.0(3)
C10 Fe4 C12 93.6(3)
C11 Fe4 C12 102.2(3)
C10 Fe4 S4 170.22(18)
C11 Fe4 S4 87.45(19)
C12 Fe4 S4 95.51(19)
C10 Fe4 Se2 93.60(19)
C11 Fe4 Se2 152.82(18)
C12 Fe4 Se2 103.26(19)
S4 Fe4 Se2 80.90(4)
C10 Fe4 Fe3 94.43(17)
C11 Fe4 Fe3 97.37(17)
C12 Fe4 Fe3 158.20(19)
S4 Fe4 Fe3 75.79(4)
Se2 Fe4 Fe3 56.03(3)
C49 S1 Fe1 94.69(19)
C49 S2 Ni1 100.07(18)
C50 S3 Ni1 101.68(18)
C50 S4 Fe4 93.86(19)
C19 P1 C13 106.4(2)
C19 P1 C25 106.4(2)
C13 P1 C25 104.0(2)
C19 P1 Ni1 124.03(16)
C13 P1 Ni1 104.63(16)
C25 P1 Ni1 109.69(16)
C37 P2 C31 106.5(2)
C37 P2 C30 104.2(2)
C31 P2 C30 105.3(2)
C37 P2 Ni1 124.63(18)
C31 P2 Ni1 105.06(16)
C30 P2 Ni1 109.84(17)
O1 C1 Fe1 177.0(6)
O2 C2 Fe1 175.5(5)
O3 C3 Fe1 178.3(9)
O4 C4 Fe2 179.0(8)
O5 C5 Fe2 178.1(6)
O6 C6 Fe2 178.0(5)
O7 C7 Fe3 177.5(6)
O8 C8 Fe3 178.6(5)
O9 C9 Fe3 176.2(5)
O10 C10 Fe4 178.3(5)
O11 C11 Fe4 177.2(6)
O12 C12 Fe4 178.1(6)
C14 C13 C18 120.5(5)
C14 C13 P1 120.9(4)
C18 C13 P1 118.3(4)
C15 C14 C13 118.5(5)
C15 C14 H14 120.7
C13 C14 H14 120.7
C16 C15 C14 121.1(5)
C16 C15 H15 119.5
C14 C15 H15 119.5
C15 C16 C17 120.4(5)
C15 C16 H16 119.8
C17 C16 H16 119.8
C18 C17 C16 119.2(5)
C18 C17 H17 120.4
C16 C17 H17 120.4
C17 C18 C13 120.4(5)
C17 C18 H18 119.8
C13 C18 H18 119.8
C20 C19 C24 118.8(5)
C20 C19 P1 119.3(3)
C24 C19 P1 121.9(4)
C19 C20 C21 119.7(5)
C19 C20 H20 120.1
C21 C20 H20 120.1
C22 C21 C20 120.1(5)
C22 C21 H21 120.0
C20 C21 H21 120.0
C23 C22 C21 120.4(5)
C23 C22 H22 119.8
C21 C22 H22 119.8
C24 C23 C22 120.0(5)
C24 C23 H23 120.0
C22 C23 H23 120.0
C23 C24 C19 120.9(5)
C23 C24 H24 119.6
C19 C24 H24 119.6
C30 C25 C26 119.3(5)
C30 C25 P1 116.2(4)
C26 C25 P1 124.5(4)
C27 C26 C25 119.6(5)
C27 C26 H26 120.2
C25 C26 H26 120.2
C26 C27 C28 121.2(5)
C26 C27 H27 119.4
C28 C27 H27 119.4
C29 C28 C27 119.7(5)
C29 C28 H28 120.2
C27 C28 H28 120.2
C28 C29 C30 120.0(5)
C28 C29 H29 120.0
C30 C29 H29 120.0
C25 C30 C29 120.3(5)
C25 C30 P2 116.2(4)
C29 C30 P2 123.5(4)
C32 C31 C36 119.5(5)
C32 C31 P2 121.5(4)
C36 C31 P2 118.6(4)
C33 C32 C31 119.6(6)
C33 C32 H32 120.2
C31 C32 H32 120.2
C34 C33 C32 120.5(6)
C34 C33 H33 119.8
C32 C33 H33 119.8
C33 C34 C35 120.6(5)
C33 C34 H34 119.7
C35 C34 H34 119.7
C34 C35 C36 119.6(6)
C34 C35 H35 120.2
C36 C35 H35 120.2
C35 C36 C31 120.2(5)
C35 C36 H36 119.9
C31 C36 H36 119.9
C38 C37 C42 119.5(5)
C38 C37 P2 120.0(4)
C42 C37 P2 120.2(4)
C37 C38 C39 120.3(6)
C37 C38 H38 119.9
C39 C38 H38 119.9
C38 C39 C40 120.0(6)
C38 C39 H39 120.0
C40 C39 H39 120.0
C41 C40 C39 119.3(6)
C41 C40 H40 120.4
C39 C40 H40 120.4
C40 C41 C42 121.6(6)
C40 C41 H41 119.2
C42 C41 H41 119.2
C41 C42 C37 119.3(5)
C41 C42 H42 120.4
C37 C42 H42 120.4
C44 C43 C48 120.0(5)
C44 C43 Se1 118.9(4)
C48 C43 Se1 120.8(4)
C43 C44 C45 119.8(5)
C43 C44 H44 120.1
C45 C44 H44 120.1
C46 C45 C44 120.5(5)
C46 C45 H45 119.7
C44 C45 H45 119.7
C45 C46 C47 119.4(5)
C45 C46 H46 120.3
C47 C46 H46 120.3
C48 C47 C46 120.4(5)
C48 C47 H47 119.8
C46 C47 H47 119.8
C47 C48 C43 119.9(5)
C47 C48 H48 120.0
C43 C48 H48 120.0
S2 C49 S1 120.6(3)
S2 C49 Fe2 127.4(3)
S1 C49 Fe2 112.0(3)
S3 C50 S4 120.7(3)
S3 C50 Fe3 126.9(3)
S4 C50 Fe3 112.4(3)
C52 C51 C56 120.8(6)
C52 C51 Se2 119.8(4)
C56 C51 Se2 119.1(5)
C51 C52 C53 119.0(6)
C51 C52 H52 120.5
C53 C52 H52 120.5
C54 C53 C52 120.9(6)
C54 C53 H53 119.5
C52 C53 H53 119.5
C55 C54 C53 118.1(6)
C55 C54 H54 120.9
C53 C54 H54 120.9
C54 C55 C56 123.1(7)
C54 C55 H55 118.4
C56 C55 H55 118.4
C51 C56 C55 117.9(7)
C51 C56 H56 121.0
C55 C56 H56 121.0

loop_
_geom_bond_atom_site_label_1
_geom_bond_atom_site_label_2
_geom_bond_distance
Se1 C43 1.935(5)
Se1 Fe1 2.3567(9)
Se1 Fe2 2.3755(10)
Se2 C51 1.929(6)
Se2 Fe4 2.3592(9)
Se2 Fe3 2.3653(10)
Ni1 P2 2.1696(15)
Ni1 P1 2.1804(14)
Ni1 S3 2.2378(14)
Ni1 S2 2.2467(15)
Fe1 C3 1.770(7)
Fe1 C1 1.791(7)
Fe1 C2 1.799(7)
Fe1 S1 2.3094(15)
Fe1 Fe2 2.6567(12)
Fe2 C4 1.770(7)
Fe2 C5 1.812(7)
Fe2 C6 1.817(7)
Fe2 C49 1.981(5)
Fe3 C8 1.786(6)
Fe3 C7 1.796(6)
Fe3 C9 1.816(6)
Fe3 C50 1.981(5)
Fe3 Fe4 2.6475(11)
Fe4 C10 1.770(6)
Fe4 C11 1.783(6)
Fe4 C12 1.797(6)
Fe4 S4 2.3122(16)
S1 C49 1.685(5)
S2 C49 1.683(5)
S3 C50 1.673(5)
S4 C50 1.695(5)
P1 C19 1.806(5)
P1 C13 1.820(5)
P1 C25 1.828(5)
P2 C37 1.811(5)
P2 C31 1.813(5)
P2 C30 1.829(5)
O1 C1 1.146(7)
O2 C2 1.149(7)
O3 C3 1.146(8)
O4 C4 1.139(8)
O5 C5 1.143(8)
O6 C6 1.150(7)
O7 C7 1.142(7)
O8 C8 1.144(7)
O9 C9 1.141(7)
O10 C10 1.162(7)
O11 C11 1.140(7)
O12 C12 1.154(6)
C13 C14 1.394(7)
C13 C18 1.394(7)
C14 C15 1.388(8)
C14 H14 0.9500
C15 C16 1.377(8)
C15 H15 0.9500
C16 C17 1.395(8)
C16 H16 0.9500
C17 C18 1.379(7)
C17 H17 0.9500
C18 H18 0.9500
C19 C20 1.390(7)
C19 C24 1.401(7)
C20 C21 1.399(7)
C20 H20 0.9500
C21 C22 1.378(7)
C21 H21 0.9500
C22 C23 1.375(8)
C22 H22 0.9500
C23 C24 1.374(7)
C23 H23 0.9500
C24 H24 0.9500
C25 C30 1.395(7)
C25 C26 1.396(7)
C26 C27 1.383(7)
C26 H26 0.9500
C27 C28 1.391(8)
C27 H27 0.9500
C28 C29 1.371(7)
C28 H28 0.9500
C29 C30 1.404(7)
C29 H29 0.9500
C31 C32 1.394(7)
C31 C36 1.401(7)
C32 C33 1.391(8)
C32 H32 0.9500
C33 C34 1.377(9)
C33 H33 0.9500
C34 C35 1.384(9)
C34 H34 0.9500
C35 C36 1.388(7)
C35 H35 0.9500
C36 H36 0.9500
C37 C38 1.384(7)
C37 C42 1.409(7)
C38 C39 1.392(8)
C38 H38 0.9500
C39 C40 1.399(9)
C39 H39 0.9500
C40 C41 1.371(9)
C40 H40 0.9500
C41 C42 1.382(8)
C41 H41 0.9500
C42 H42 0.9500
C43 C44 1.363(7)
C43 C48 1.399(7)
C44 C45 1.397(8)
C44 H44 0.9500
C45 C46 1.370(8)
C45 H45 0.9500
C46 C47 1.392(7)
C46 H46 0.9500
C47 C48 1.366(7)
C47 H47 0.9500
C48 H48 0.9500
C51 C52 1.375(8)
C51 C56 1.389(8)
C52 C53 1.410(9)
C52 H52 0.9500
C53 C54 1.383(10)
C53 H53 0.9500
C54 C55 1.357(11)
C54 H54 0.9500
C55 C56 1.394(9)
C55 H55 0.9500
C56 H56 0.9500

loop_
_geom_torsion_atom_site_label_1
_geom_torsion_atom_site_label_2
_geom_torsion_atom_site_label_3
_geom_torsion_atom_site_label_4
_geom_torsion
C43 Se1 Fe1 C3 116.8(6)
Fe2 Se1 Fe1 C3 9.3(5)
C43 Se1 Fe1 C1 12.9(3)
Fe2 Se1 Fe1 C1 -94.5(2)
C43 Se1 Fe1 C2 -80.3(3)
Fe2 Se1 Fe1 C2 172.21(18)
C43 Se1 Fe1 S1 -174.60(17)
Fe2 Se1 Fe1 S1 77.92(4)
C43 Se1 Fe1 Fe2 107.48(17)
C43 Se1 Fe2 C4 -119.9(5)
Fe1 Se1 Fe2 C4 -16.2(5)
C43 Se1 Fe2 C5 82.8(3)
Fe1 Se1 Fe2 C5 -173.5(2)
C43 Se1 Fe2 C6 -14.6(3)
Fe1 Se1 Fe2 C6 89.1(2)
C43 Se1 Fe2 C49 176.2(2)
Fe1 Se1 Fe2 C49 -80.05(14)
C43 Se1 Fe2 Fe1 -103.71(16)
C3 Fe1 Fe2 C4 -2.5(3)
C1 Fe1 Fe2 C4 -97.2(3)
C2 Fe1 Fe2 C4 151.1(6)
S1 Fe1 Fe2 C4 83.6(2)
Se1 Fe1 Fe2 C4 173.1(2)
C3 Fe1 Fe2 C5 -159.3(5)
C1 Fe1 Fe2 C5 106.1(5)
C2 Fe1 Fe2 C5 -5.7(7)
S1 Fe1 Fe2 C5 -73.1(5)
Se1 Fe1 Fe2 C5 16.3(5)
C3 Fe1 Fe2 C6 89.3(3)
C1 Fe1 Fe2 C6 -5.3(3)
C2 Fe1 Fe2 C6 -117.0(6)
S1 Fe1 Fe2 C6 175.46(19)
Se1 Fe1 Fe2 C6 -95.06(19)
C3 Fe1 Fe2 C49 -85.5(3)
C1 Fe1 Fe2 C49 179.9(2)
C2 Fe1 Fe2 C49 68.2(5)
S1 Fe1 Fe2 C49 0.69(15)
Se1 Fe1 Fe2 C49 90.16(14)
C3 Fe1 Fe2 Se1 -175.6(2)
C1 Fe1 Fe2 Se1 89.7(2)
C2 Fe1 Fe2 Se1 -22.0(5)
S1 Fe1 Fe2 Se1 -89.48(4)
C51 Se2 Fe3 C8 116.9(4)
Fe4 Se2 Fe3 C8 11.3(4)
C51 Se2 Fe3 C7 -83.4(3)
Fe4 Se2 Fe3 C7 170.97(19)
C51 Se2 Fe3 C9 10.7(3)
Fe4 Se2 Fe3 C9 -94.88(18)
C51 Se2 Fe3 C50 -173.7(2)
Fe4 Se2 Fe3 C50 80.70(15)
C51 Se2 Fe3 Fe4 105.59(18)
C51 Se2 Fe4 C10 -13.3(3)
Fe3 Se2 Fe4 C10 92.92(18)
C51 Se2 Fe4 C11 -119.4(5)
Fe3 Se2 Fe4 C11 -13.2(4)
C51 Se2 Fe4 C12 81.3(3)
Fe3 Se2 Fe4 C12 -172.5(2)
C51 Se2 Fe4 S4 174.89(18)
Fe3 Se2 Fe4 S4 -78.94(4)
C51 Se2 Fe4 Fe3 -106.17(18)
C8 Fe3 Fe4 C10 93.8(3)
C7 Fe3 Fe4 C10 -113.2(5)
C9 Fe3 Fe4 C10 0.6(3)
C50 Fe3 Fe4 C10 179.9(2)
Se2 Fe3 Fe4 C10 -91.4(2)
C8 Fe3 Fe4 C11 -0.8(3)
C7 Fe3 Fe4 C11 152.1(5)
C9 Fe3 Fe4 C11 -94.1(3)
C50 Fe3 Fe4 C11 85.2(2)
Se2 Fe3 Fe4 C11 174.0(2)
C8 Fe3 Fe4 C12 -154.8(5)
C7 Fe3 Fe4 C12 -1.8(7)
C9 Fe3 Fe4 C12 111.9(6)
C50 Fe3 Fe4 C12 -68.7(5)
Se2 Fe3 Fe4 C12 20.0(5)
C8 Fe3 Fe4 S4 -86.30(17)
C7 Fe3 Fe4 S4 66.7(4)
C9 Fe3 Fe4 S4 -179.56(19)
C50 Fe3 Fe4 S4 -0.23(15)
Se2 Fe3 Fe4 S4 88.50(5)
C8 Fe3 Fe4 Se2 -174.80(17)
C7 Fe3 Fe4 Se2 -21.8(4)
C9 Fe3 Fe4 Se2 91.93(18)
C50 Fe3 Fe4 Se2 -88.73(15)
C3 Fe1 S1 C49 96.2(3)
C1 Fe1 S1 C49 -5.5(12)
C2 Fe1 S1 C49 -161.8(2)
Se1 Fe1 S1 C49 -57.95(17)
Fe2 Fe1 S1 C49 -0.79(17)
P2 Ni1 S2 C49 -20.4(3)
P1 Ni1 S2 C49 -114.62(18)
S3 Ni1 S2 C49 77.47(18)
P2 Ni1 S3 C50 -113.91(18)
P1 Ni1 S3 C50 -22.8(3)
S2 Ni1 S3 C50 77.84(18)
C10 Fe4 S4 C50 1.1(12)
C11 Fe4 S4 C50 -98.0(2)
C12 Fe4 S4 C50 160.0(3)
Se2 Fe4 S4 C50 57.36(17)
Fe3 Fe4 S4 C50 0.26(17)
P2 Ni1 P1 C19 -125.6(2)
S3 Ni1 P1 C19 142.7(3)
S2 Ni1 P1 C19 42.5(2)
P2 Ni1 P1 C13 112.47(17)
S3 Ni1 P1 C13 20.8(3)
S2 Ni1 P1 C13 -79.35(17)
P2 Ni1 P1 C25 1.46(18)
S3 Ni1 P1 C25 -90.2(3)
S2 Ni1 P1 C25 169.64(18)
P1 Ni1 P2 C37 -128.58(19)
S3 Ni1 P2 C37 39.12(19)
S2 Ni1 P2 C37 136.7(3)
P1 Ni1 P2 C31 108.58(18)
S3 Ni1 P2 C31 -83.72(18)
S2 Ni1 P2 C31 13.8(3)
P1 Ni1 P2 C30 -4.18(19)
S3 Ni1 P2 C30 163.53(19)
S2 Ni1 P2 C30 -98.9(3)
C3 Fe1 C1 O1 88(11)
C2 Fe1 C1 O1 -14(11)
S1 Fe1 C1 O1 -170(10)
Se1 Fe1 C1 O1 -119(11)
Fe2 Fe1 C1 O1 -175(11)
C3 Fe1 C2 O2 -83(7)
C1 Fe1 C2 O2 12(7)
S1 Fe1 C2 O2 -172(7)
Se1 Fe1 C2 O2 105(7)
Fe2 Fe1 C2 O2 124(7)
C1 Fe1 C3 O3 -97(27)
C2 Fe1 C3 O3 -4(27)
S1 Fe1 C3 O3 92(27)
Se1 Fe1 C3 O3 159(27)
Fe2 Fe1 C3 O3 167(100)
C5 Fe2 C4 O4 27(34)
C6 Fe2 C4 O4 124(34)
C49 Fe2 C4 O4 -67(34)
Se1 Fe2 C4 O4 -130(34)
Fe1 Fe2 C4 O4 -144(34)
C4 Fe2 C5 O5 148(21)
C6 Fe2 C5 O5 55(21)
C49 Fe2 C5 O5 -126(21)
Se1 Fe2 C5 O5 -42(21)
Fe1 Fe2 C5 O5 -55(21)
C4 Fe2 C6 O6 -13(18)
C5 Fe2 C6 O6 89(18)
C49 Fe2 C6 O6 -85(18)
Se1 Fe2 C6 O6 -169(18)
Fe1 Fe2 C6 O6 -113(18)
C8 Fe3 C7 O7 -158(14)
C9 Fe3 C7 O7 -64(14)
C50 Fe3 C7 O7 114(14)
Se2 Fe3 C7 O7 32(14)
Fe4 Fe3 C7 O7 50(14)
C7 Fe3 C8 O8 10(20)
C9 Fe3 C8 O8 -84(20)
C50 Fe3 C8 O8 101(20)
Se2 Fe3 C8 O8 170(100)
Fe4 Fe3 C8 O8 179(100)
C8 Fe3 C9 O9 43(9)
C7 Fe3 C9 O9 -62(9)
C50 Fe3 C9 O9 132(8)
Se2 Fe3 C9 O9 -164(9)
Fe4 Fe3 C9 O9 140(9)
C11 Fe4 C10 O10 -75(19)
C12 Fe4 C10 O10 27(19)
S4 Fe4 C10 O10 -174(100)
Se2 Fe4 C10 O10 131(19)
Fe3 Fe4 C10 O10 -173(100)
C10 Fe4 C11 O11 163(10)
C12 Fe4 C11 O11 69(11)
S4 Fe4 C11 O11 -26(10)
Se2 Fe4 C11 O11 -91(10)
Fe3 Fe4 C11 O11 -102(10)
C10 Fe4 C12 O12 33(18)
C11 Fe4 C12 O12 128(18)
S4 Fe4 C12 O12 -143(18)
Se2 Fe4 C12 O12 -61(18)
Fe3 Fe4 C12 O12 -78(18)
C19 P1 C13 C14 -32.5(5)
C25 P1 C13 C14 -144.7(4)
Ni1 P1 C13 C14 100.3(4)
C19 P1 C13 C18 153.6(4)
C25 P1 C13 C18 41.5(4)
Ni1 P1 C13 C18 -73.6(4)
C18 C13 C14 C15 0.7(8)
P1 C13 C14 C15 -173.1(4)
C13 C14 C15 C16 0.5(8)
C14 C15 C16 C17 -1.4(9)
C15 C16 C17 C18 1.1(8)
C16 C17 C18 C13 0.1(8)
C14 C13 C18 C17 -1.0(7)
P1 C13 C18 C17 172.9(4)
C13 P1 C19 C20 139.0(4)
C25 P1 C19 C20 -110.6(4)
Ni1 P1 C19 C20 17.9(5)
C13 P1 C19 C24 -42.5(5)
C25 P1 C19 C24 67.9(5)
Ni1 P1 C19 C24 -163.6(4)
C24 C19 C20 C21 -0.6(8)
P1 C19 C20 C21 178.0(4)
C19 C20 C21 C22 -1.8(8)
C20 C21 C22 C23 2.3(9)
C21 C22 C23 C24 -0.3(9)
C22 C23 C24 C19 -2.2(9)
C20 C19 C24 C23 2.6(8)
P1 C19 C24 C23 -175.9(4)
C19 P1 C25 C30 139.0(4)
C13 P1 C25 C30 -108.9(4)
Ni1 P1 C25 C30 2.6(4)
C19 P1 C25 C26 -44.5(5)
C13 P1 C25 C26 67.7(5)
Ni1 P1 C25 C26 179.1(4)
C30 C25 C26 C27 2.0(8)
P1 C25 C26 C27 -174.4(4)
C25 C26 C27 C28 0.0(9)
C26 C27 C28 C29 -1.8(9)
C27 C28 C29 C30 1.7(9)
C26 C25 C30 C29 -2.1(8)
P1 C25 C30 C29 174.6(4)
C26 C25 C30 P2 177.1(4)
P1 C25 C30 P2 -6.2(6)
C28 C29 C30 C25 0.2(8)
C28 C29 C30 P2 -178.9(4)
C37 P2 C30 C25 142.7(4)
C31 P2 C30 C25 -105.5(4)
Ni1 P2 C30 C25 7.1(5)
C37 P2 C30 C29 -38.2(5)
C31 P2 C30 C29 73.7(5)
Ni1 P2 C30 C29 -173.7(4)
C37 P2 C31 C32 129.7(4)
C30 P2 C31 C32 19.6(5)
Ni1 P2 C31 C32 -96.4(4)
C37 P2 C31 C36 -57.5(5)
C30 P2 C31 C36 -167.7(4)
Ni1 P2 C31 C36 76.4(4)
C36 C31 C32 C33 0.6(8)
P2 C31 C32 C33 173.3(4)
C31 C32 C33 C34 -1.0(9)
C32 C33 C34 C35 0.0(9)
C33 C34 C35 C36 1.4(9)
C34 C35 C36 C31 -1.7(8)
C32 C31 C36 C35 0.7(8)
P2 C31 C36 C35 -172.2(4)
C31 P2 C37 C38 154.9(4)
C30 P2 C37 C38 -94.2(4)
Ni1 P2 C37 C38 32.6(5)
C31 P2 C37 C42 -31.6(5)
C30 P2 C37 C42 79.4(4)
Ni1 P2 C37 C42 -153.8(3)
C42 C37 C38 C39 0.1(8)
P2 C37 C38 C39 173.8(4)
C37 C38 C39 C40 -1.6(8)
C38 C39 C40 C41 1.7(8)
C39 C40 C41 C42 -0.5(9)
C40 C41 C42 C37 -0.9(8)
C38 C37 C42 C41 1.1(8)
P2 C37 C42 C41 -172.5(4)
Fe1 Se1 C43 C44 67.9(4)
Fe2 Se1 C43 C44 142.2(4)
Fe1 Se1 C43 C48 -119.1(4)
Fe2 Se1 C43 C48 -44.8(4)
C48 C43 C44 C45 0.7(8)
Se1 C43 C44 C45 173.7(4)
C43 C44 C45 C46 0.1(8)
C44 C45 C46 C47 0.4(8)
C45 C46 C47 C48 -1.8(8)
C46 C47 C48 C43 2.7(8)
C44 C43 C48 C47 -2.1(8)
Se1 C43 C48 C47 -175.0(4)
Ni1 S2 C49 S1 3.8(3)
Ni1 S2 C49 Fe2 -174.8(3)
Fe1 S1 C49 S2 -177.7(3)
Fe1 S1 C49 Fe2 1.1(2)
C4 Fe2 C49 S2 76.2(4)
C5 Fe2 C49 S2 -24.6(4)
C6 Fe2 C49 S2 148.8(11)
Se1 Fe2 C49 S2 -126.2(3)
Fe1 Fe2 C49 S2 177.7(3)
C4 Fe2 C49 S1 -102.5(3)
C5 Fe2 C49 S1 156.7(3)
C6 Fe2 C49 S1 -29.9(14)
Se1 Fe2 C49 S1 55.1(2)
Fe1 Fe2 C49 S1 -1.0(2)
Ni1 S3 C50 S4 5.8(3)
Ni1 S3 C50 Fe3 -172.0(3)
Fe4 S4 C50 S3 -178.5(3)
Fe4 S4 C50 Fe3 -0.4(2)
C8 Fe3 C50 S3 -83.9(4)
C7 Fe3 C50 S3 20.7(4)
C9 Fe3 C50 S3 -174(3)
Se2 Fe3 C50 S3 121.7(3)
Fe4 Fe3 C50 S3 178.3(3)
C8 Fe3 C50 S4 98.2(3)
C7 Fe3 C50 S4 -157.3(3)
C9 Fe3 C50 S4 8(3)
Se2 Fe3 C50 S4 -56.2(2)
Fe4 Fe3 C50 S4 0.3(2)
Fe4 Se2 C51 C52 133.6(4)
Fe3 Se2 C51 C52 59.2(5)
Fe4 Se2 C51 C56 -53.3(5)
Fe3 Se2 C51 C56 -127.7(4)
C56 C51 C52 C53 1.5(9)
Se2 C51 C52 C53 174.5(5)
C51 C52 C53 C54 -0.2(10)
C52 C53 C54 C55 -0.1(11)
C53 C54 C55 C56 -0.8(12)
C52 C51 C56 C55 -2.3(10)
Se2 C51 C56 C55 -175.4(5)
C54 C55 C56 C51 2.0(12)
